data_7003064
loop_
_publ_author_name
'Rajendiran, Venugopal'
'Murali, Mariappan'
'Suresh, Eringathodi'
'Sinha, Sarika'
'Somasundaram, Kumaravel'
'Palaniandavar, Mallayan'

_publ_section_title
;
 Mixed ligand ruthenium(ii) complexes of
 bis(pyrid-2-yl)-/bis(benzimidazol-2-yl)-dithioether and diimines:
 Study of non-covalent DNA binding and cytotoxicity
;
_journal_issue 1
_journal_name_full 'Dalton Transactions'
_journal_page_first 148
_journal_paper_doi 10.1039/b710578a
_journal_year 2008
_chemical_formula_sum 'C30 H28 Cl F6 N6 P Ru S2'
_chemical_formula_weight 818.19
_chemical_name_systematic
;
?
;
_space_group_IT_number 14
_symmetry_cell_setting monoclinic
_symmetry_space_group_name_Hall '-P 2ybc'
_symmetry_space_group_name_H-M 'P 1 21/c 1'
_atom_sites_solution_hydrogens geom
_atom_sites_solution_primary direct
_atom_sites_solution_secondary difmap
_audit_creation_method SHELXL-97
_cell_angle_alpha 90.00
_cell_angle_beta 100.962(2)
_cell_angle_gamma 90.00
_cell_formula_units_Z 4
_cell_length_a 14.9570(13)
_cell_length_b 9.0588(8)
_cell_length_c 23.1298(19)
_cell_measurement_temperature 100(2)
_cell_volume 3076.7(5)
_computing_cell_refinement 'BRUKER SMART'
_computing_data_collection 'BRUKER SMART'
_computing_data_reduction 'BRUKER SAINT'
_computing_molecular_graphics ORTEP
_computing_publication_material 'SHELXL-97 (Sheldrick, 1997)'
_computing_structure_refinement 'SHELXL-97 (Sheldrick, 1997)'
_computing_structure_solution 'SHELXS-97 (Sheldrick, 1990)'
_diffrn_ambient_temperature 100(2)
_diffrn_measured_fraction_theta_full 0.884
_diffrn_measured_fraction_theta_max 0.884
_diffrn_measurement_device_type 'BRUKER SMART APEX CCD DIFFRACTIOMETER'
_diffrn_measurement_method 'OMEGA-PHI SCAN'
_diffrn_radiation_monochromator graphite
_diffrn_radiation_source 'fine-focus sealed tube'
_diffrn_radiation_type MoK\a
_diffrn_radiation_wavelength 0.71073
_diffrn_reflns_av_R_equivalents 0.0659
_diffrn_reflns_av_sigmaI/netI 0.0925
_diffrn_reflns_limit_h_max 19
_diffrn_reflns_limit_h_min -19
_diffrn_reflns_limit_k_max 9
_diffrn_reflns_limit_k_min -11
_diffrn_reflns_limit_l_max 30
_diffrn_reflns_limit_l_min -29
_diffrn_reflns_number 18125
_diffrn_reflns_theta_full 28.33
_diffrn_reflns_theta_max 28.33
_diffrn_reflns_theta_min 1.39
_exptl_absorpt_coefficient_mu 0.856
_exptl_absorpt_correction_T_max 0.9666
_exptl_absorpt_correction_T_min 0.8475
_exptl_absorpt_correction_type multi-scan
_exptl_absorpt_process_details BRUKER-SADABS
_exptl_crystal_colour Red
_exptl_crystal_density_diffrn 1.766
_exptl_crystal_density_method 'not measured'
_exptl_crystal_description PLATES
_exptl_crystal_F_000 1648
_exptl_crystal_size_max 0.20
_exptl_crystal_size_mid 0.14
_exptl_crystal_size_min 0.04
_refine_diff_density_max 0.936
_refine_diff_density_min -1.275
_refine_diff_density_rms 0.248
_refine_ls_extinction_method none
_refine_ls_goodness_of_fit_ref 1.223
_refine_ls_hydrogen_treatment constr
_refine_ls_matrix_type full
_refine_ls_number_parameters 424
_refine_ls_number_reflns 7198
_refine_ls_number_restraints 0
_refine_ls_restrained_S_all 1.223
_refine_ls_R_factor_all 0.0973
_refine_ls_R_factor_gt 0.0745
_refine_ls_shift/su_max 0.000
_refine_ls_shift/su_mean 0.000
_refine_ls_structure_factor_coef Fsqd
_refine_ls_weighting_details 'calc w=1/[\s^2^(Fo^2^)+(0.0662P)^2^+0.0000P] where P=(Fo^2^+2Fc^2^)/3'
_refine_ls_weighting_scheme calc
_refine_ls_wR_factor_gt 0.1587
_refine_ls_wR_factor_ref 0.1681
_reflns_number_gt 5762
_reflns_number_total 7198
_reflns_threshold_expression >2sigma(I)
_cod_data_source_file b710578a.txt
_cod_data_source_block 137mpvrm
_cod_depositor_comments
;
The following automatic conversions were performed:
'_symmetry_cell_setting' value 'MONOCLINIC' changed to 'monoclinic'
according to '/home/saulius/struct/CIF-dictionaries/cif_core.dic'
dictionary named 'cif_core.dic' version 2.4.1 from
2010-06-29.

'_exptl_absorpt_correction_type' value 'MULTI-SCAN' changed
to 'multi-scan' according to
'/home/saulius/struct/CIF-dictionaries/cif_core.dic' dictionary named
'cif_core.dic' version 2.4.1 from 2010-06-29.

Automatic conversion script
Id: cif_fix_enum 1527 2010-12-29 10:47:43Z saulius 
;
_cod_original_sg_symbol_H-M P21/c
_cod_database_code 7003064

loop_
_symmetry_equiv_pos_as_xyz
'x, y, z'
'-x, y+1/2, -z+1/2'
'-x, -y, -z'
'x, -y-1/2, z-1/2'

loop_
_atom_site_label
_atom_site_type_symbol
_atom_site_fract_x
_atom_site_fract_y
_atom_site_fract_z
_atom_site_U_iso_or_equiv
_atom_site_adp_type
_atom_site_occupancy
_atom_site_calc_flag
_atom_site_refinement_flags
_atom_site_disorder_assembly
_atom_site_disorder_group
Ru1 Ru 0.14872(3) 0.43884(5) 0.134058(19) 0.00832(13) Uani 1 d . . .
S1 S 0.05162(9) 0.35661(16) 0.05047(6) 0.0112(3) Uani 1 d . . .
S2 S 0.17710(9) 0.19217(16) 0.15969(6) 0.0127(3) Uani 1 d . . .
Cl1 Cl 0.11578(9) 0.69366(15) 0.10486(6) 0.0121(3) Uani 1 d . . .
N1 N 0.2609(3) 0.4484(5) 0.0935(2) 0.0124(10) Uani 1 d . . .
N2 N 0.2468(3) 0.5351(5) 0.20131(19) 0.0108(10) Uani 1 d . . .
N3 N 0.5835(3) 0.5622(6) 0.1310(2) 0.0225(12) Uani 1 d . . .
N4 N 0.5615(3) 0.7059(6) 0.2366(2) 0.0248(13) Uani 1 d . . .
N5 N 0.0426(3) 0.4255(5) 0.1836(2) 0.0139(10) Uani 1 d . . .
N6 N 0.4592(3) -0.0315(6) 0.1391(2) 0.0199(12) Uani 1 d . . .
C1 C 0.2659(4) 0.4086(6) 0.0384(3) 0.0162(13) Uani 1 d . . .
H1 H 0.2126 0.3831 0.0126 0.019 Uiso 1 calc R . .
C2 C 0.3477(4) 0.4040(7) 0.0183(3) 0.0200(14) Uani 1 d . . .
H2 H 0.3488 0.3727 -0.0198 0.024 Uiso 1 calc R . .
C3 C 0.4264(4) 0.4456(7) 0.0548(3) 0.0227(15) Uani 1 d . . .
H3 H 0.4818 0.4401 0.0421 0.027 Uiso 1 calc R . .
C4 C 0.4229(4) 0.4965(6) 0.1112(3) 0.0140(12) Uani 1 d . . .
C5 C 0.3388(4) 0.4961(6) 0.1288(2) 0.0121(12) Uani 1 d . . .
C6 C 0.3314(4) 0.5503(6) 0.1858(3) 0.0149(12) Uani 1 d . . .
C7 C 0.2360(4) 0.5988(6) 0.2509(2) 0.0142(12) Uani 1 d . . .
H7 H 0.1789 0.5936 0.2612 0.017 Uiso 1 calc R . .
C8 C 0.3058(4) 0.6740(7) 0.2892(2) 0.0161(13) Uani 1 d . . .
H8 H 0.2944 0.7164 0.3237 0.019 Uiso 1 calc R . .
C9 C 0.3902(4) 0.6839(7) 0.2751(3) 0.0199(14) Uani 1 d . . .
H9 H 0.4375 0.7312 0.3002 0.024 Uiso 1 calc R . .
C10 C 0.4043(4) 0.6218(7) 0.2221(2) 0.0156(12) Uani 1 d . . .
C11 C 0.4910(4) 0.6281(7) 0.2023(3) 0.0193(13) Uani 1 d . . .
C12 C 0.5009(4) 0.5609(7) 0.1499(3) 0.0190(13) Uani 1 d . . .
C13 C 0.6484(4) 0.6376(8) 0.1648(3) 0.0284(16) Uani 1 d . . .
H13 H 0.7051 0.6423 0.1540 0.034 Uiso 1 calc R . .
C14 C 0.6371(4) 0.7106(8) 0.2157(3) 0.0320(18) Uani 1 d . . .
H14 H 0.6856 0.7656 0.2360 0.038 Uiso 1 calc R . .
C15 C 0.0656(4) 0.3722(6) 0.2397(2) 0.0111(11) Uani 1 d . . .
H15 H 0.1263 0.3478 0.2538 0.013 Uiso 1 calc R . .
C16 C 0.0050(4) 0.3526(6) 0.2762(2) 0.0133(12) Uani 1 d . . .
H16 H 0.0243 0.3151 0.3140 0.016 Uiso 1 calc R . .
C17 C -0.0855(4) 0.3889(7) 0.2565(3) 0.0186(13) Uani 1 d . . .
H17 H -0.1283 0.3777 0.2806 0.022 Uiso 1 calc R . .
C18 C -0.1100(4) 0.4422(7) 0.2001(3) 0.0186(13) Uani 1 d . . .
H18 H -0.1704 0.4682 0.1860 0.022 Uiso 1 calc R . .
C19 C -0.0472(4) 0.4580(6) 0.1639(2) 0.0123(12) Uani 1 d . . .
C20 C -0.0779(4) 0.5009(7) 0.1002(2) 0.0136(12) Uani 1 d . . .
H20A H -0.0426 0.5847 0.0912 0.016 Uiso 1 calc R . .
H20B H -0.1414 0.5301 0.0935 0.016 Uiso 1 calc R . .
C23 C 0.0830(4) 0.0963(6) 0.1128(3) 0.0135(12) Uani 1 d . . .
H23A H 0.0978 -0.0078 0.1115 0.016 Uiso 1 calc R . .
H23B H 0.0289 0.1050 0.1300 0.016 Uiso 1 calc R . .
C22 C 0.0625(4) 0.1565(7) 0.0506(3) 0.0180(13) Uani 1 d . . .
H22A H 0.0063 0.1134 0.0295 0.022 Uiso 1 calc R . .
H22B H 0.1110 0.1288 0.0302 0.022 Uiso 1 calc R . .
C21 C -0.0663(4) 0.3731(7) 0.0595(2) 0.0145(12) Uani 1 d . . .
H21A H -0.1051 0.3888 0.0214 0.017 Uiso 1 calc R . .
H21B H -0.0851 0.2820 0.0757 0.017 Uiso 1 calc R . .
C24 C 0.2735(4) 0.1232(6) 0.1302(3) 0.0136(12) Uani 1 d . . .
H24A H 0.2585 0.1275 0.0876 0.016 Uiso 1 calc R . .
H24B H 0.3252 0.1878 0.1430 0.016 Uiso 1 calc R . .
C25 C 0.3013(4) -0.0350(6) 0.1488(3) 0.0151(12) Uani 1 d . . .
H25A H 0.3236 -0.0394 0.1910 0.018 Uiso 1 calc R . .
H25B H 0.2493 -0.1005 0.1391 0.018 Uiso 1 calc R . .
C26 C 0.3749(4) -0.0811(7) 0.1164(3) 0.0151(12) Uani 1 d . . .
C27 C 0.3534(4) -0.1556(7) 0.0633(3) 0.0206(14) Uani 1 d . . .
H27 H 0.2944 -0.1887 0.0495 0.025 Uiso 1 calc R . .
C28 C 0.4213(4) -0.1803(7) 0.0309(3) 0.0227(14) Uani 1 d . . .
H28 H 0.4087 -0.2295 -0.0051 0.027 Uiso 1 calc R . .
C29 C 0.5079(4) -0.1298(7) 0.0535(3) 0.0232(14) Uani 1 d . . .
H29 H 0.5552 -0.1447 0.0332 0.028 Uiso 1 calc R . .
C30 C 0.5230(4) -0.0569(7) 0.1067(3) 0.0269(15) Uani 1 d . . .
H30 H 0.5817 -0.0228 0.1213 0.032 Uiso 1 calc R . .
P1 P 0.19720(10) 0.47342(18) 0.41518(7) 0.0165(3) Uani 1 d . . .
F4 F 0.1663(2) 0.5601(4) 0.46826(15) 0.0240(8) Uani 1 d . . .
F6 F 0.1344(2) 0.5774(4) 0.36798(15) 0.0238(8) Uani 1 d . . .
F2 F 0.2790(2) 0.5847(6) 0.41707(17) 0.0453(13) Uani 1 d . . .
F1 F 0.2277(3) 0.3862(5) 0.36194(17) 0.0461(12) Uani 1 d . . .
F5 F 0.1141(3) 0.3637(5) 0.41354(16) 0.0457(13) Uani 1 d . . .
F3 F 0.2597(3) 0.3692(6) 0.46179(17) 0.0526(14) Uani 1 d . . .

loop_
_atom_site_aniso_label
_atom_site_aniso_U_11
_atom_site_aniso_U_22
_atom_site_aniso_U_33
_atom_site_aniso_U_23
_atom_site_aniso_U_13
_atom_site_aniso_U_12
Ru1 0.0069(2) 0.0085(2) 0.0099(2) 0.00021(18) 0.00244(16) -0.00055(18)
S1 0.0114(6) 0.0116(7) 0.0109(6) 0.0003(5) 0.0028(5) -0.0009(6)
S2 0.0108(6) 0.0113(7) 0.0168(7) 0.0008(6) 0.0047(5) 0.0006(6)
Cl1 0.0123(6) 0.0093(7) 0.0142(6) 0.0012(5) 0.0017(5) -0.0009(5)
N1 0.012(2) 0.008(2) 0.018(2) 0.002(2) 0.0034(19) 0.0000(19)
N2 0.010(2) 0.011(3) 0.011(2) 0.0014(19) 0.0018(18) -0.0014(19)
N3 0.015(3) 0.014(3) 0.039(3) 0.007(3) 0.008(2) -0.004(2)
N4 0.021(3) 0.025(3) 0.026(3) 0.012(2) -0.001(2) -0.009(2)
N5 0.016(2) 0.011(2) 0.015(2) -0.003(2) 0.0044(19) 0.002(2)
N6 0.013(2) 0.015(3) 0.032(3) -0.001(2) 0.004(2) 0.000(2)
C1 0.016(3) 0.013(3) 0.021(3) 0.000(2) 0.006(2) -0.002(2)
C2 0.025(3) 0.018(3) 0.022(3) 0.000(3) 0.016(3) 0.001(3)
C3 0.019(3) 0.014(3) 0.042(4) 0.000(3) 0.023(3) 0.000(3)
C4 0.013(3) 0.006(3) 0.026(3) 0.004(2) 0.013(2) -0.001(2)
C5 0.009(3) 0.007(3) 0.021(3) 0.003(2) 0.004(2) 0.002(2)
C6 0.018(3) 0.007(3) 0.020(3) 0.005(2) 0.004(2) 0.002(2)
C7 0.019(3) 0.012(3) 0.013(3) 0.004(2) 0.006(2) 0.002(2)
C8 0.020(3) 0.019(3) 0.008(3) -0.002(2) -0.001(2) -0.002(3)
C9 0.014(3) 0.021(3) 0.021(3) 0.003(3) -0.004(2) -0.008(3)
C10 0.016(3) 0.015(3) 0.015(3) 0.006(2) 0.001(2) -0.001(2)
C11 0.014(3) 0.019(3) 0.024(3) 0.013(3) 0.000(2) -0.001(3)
C12 0.009(3) 0.013(3) 0.035(4) 0.003(3) 0.006(3) 0.001(2)
C13 0.010(3) 0.027(4) 0.049(5) 0.013(3) 0.006(3) -0.002(3)
C14 0.013(3) 0.035(4) 0.045(4) 0.023(4) -0.001(3) -0.014(3)
C15 0.012(3) 0.014(3) 0.008(3) -0.002(2) 0.003(2) 0.000(2)
C16 0.020(3) 0.009(3) 0.012(3) -0.004(2) 0.005(2) -0.005(2)
C17 0.021(3) 0.018(3) 0.021(3) -0.003(3) 0.012(3) -0.006(3)
C18 0.011(3) 0.027(4) 0.020(3) -0.007(3) 0.007(2) -0.006(3)
C19 0.011(3) 0.011(3) 0.015(3) -0.003(2) 0.004(2) -0.001(2)
C20 0.006(2) 0.017(3) 0.018(3) 0.003(2) 0.003(2) 0.001(2)
C23 0.012(3) 0.007(3) 0.023(3) -0.004(2) 0.005(2) 0.000(2)
C22 0.016(3) 0.018(3) 0.020(3) -0.010(3) 0.004(2) -0.004(3)
C21 0.012(3) 0.016(3) 0.015(3) 0.004(2) 0.000(2) -0.005(2)
C24 0.009(3) 0.012(3) 0.022(3) 0.000(2) 0.008(2) -0.002(2)
C25 0.013(3) 0.007(3) 0.026(3) 0.000(2) 0.006(2) -0.001(2)
C26 0.013(3) 0.015(3) 0.018(3) 0.004(2) 0.006(2) 0.008(2)
C27 0.017(3) 0.018(3) 0.027(3) -0.004(3) 0.005(3) 0.002(3)
C28 0.029(3) 0.021(4) 0.019(3) 0.002(3) 0.005(3) 0.006(3)
C29 0.021(3) 0.020(4) 0.032(4) 0.008(3) 0.013(3) 0.004(3)
C30 0.014(3) 0.024(4) 0.043(4) 0.005(3) 0.007(3) -0.003(3)
P1 0.0188(8) 0.0158(8) 0.0157(8) 0.0031(6) 0.0052(6) 0.0052(6)
F4 0.0285(19) 0.028(2) 0.0170(18) -0.0037(16) 0.0072(15) 0.0039(17)
F6 0.0199(18) 0.031(2) 0.0193(18) 0.0037(16) 0.0009(14) 0.0080(17)
F2 0.022(2) 0.088(4) 0.024(2) 0.011(2) -0.0013(17) -0.030(2)
F1 0.069(3) 0.045(3) 0.029(2) 0.002(2) 0.020(2) 0.038(2)
F5 0.069(3) 0.045(3) 0.022(2) -0.001(2) 0.006(2) -0.041(2)
F3 0.067(3) 0.064(3) 0.027(2) 0.019(2) 0.009(2) 0.048(3)

loop_
_atom_type_symbol
_atom_type_description
_atom_type_scat_dispersion_real
_atom_type_scat_dispersion_imag
_atom_type_scat_source
C C 0.0033 0.0016 'International Tables Vol C Tables 4.2.6.8 and 6.1.1.4'
H H 0.0000 0.0000 'International Tables Vol C Tables 4.2.6.8 and 6.1.1.4'
N N 0.0061 0.0033 'International Tables Vol C Tables 4.2.6.8 and 6.1.1.4'
Cl Cl 0.1484 0.1585 'International Tables Vol C Tables 4.2.6.8 and 6.1.1.4'
Ru Ru -1.2594 0.8363 'International Tables Vol C Tables 4.2.6.8 and 6.1.1.4'
S S 0.1246 0.1234 'International Tables Vol C Tables 4.2.6.8 and 6.1.1.4'
P P 0.1023 0.0942 'International Tables Vol C Tables 4.2.6.8 and 6.1.1.4'
F F 0.0171 0.0103 'International Tables Vol C Tables 4.2.6.8 and 6.1.1.4'

loop_
_geom_angle_atom_site_label_1
_geom_angle_atom_site_label_2
_geom_angle_atom_site_label_3
_geom_angle
_geom_angle_site_symmetry_1
_geom_angle_site_symmetry_3
_geom_angle_publ_flag
N1 Ru1 N2 78.89(17) . . ?
N1 Ru1 N5 174.37(18) . . ?
N2 Ru1 N5 96.39(17) . . ?
N1 Ru1 S1 93.97(13) . . ?
N2 Ru1 S1 170.91(12) . . ?
N5 Ru1 S1 91.02(13) . . ?
N1 Ru1 S2 91.79(13) . . ?
N2 Ru1 S2 98.11(13) . . ?
N5 Ru1 S2 85.82(13) . . ?
S1 Ru1 S2 87.64(5) . . ?
N1 Ru1 Cl1 88.47(13) . . ?
N2 Ru1 Cl1 83.58(13) . . ?
N5 Ru1 Cl1 94.07(13) . . ?
S1 Ru1 Cl1 90.67(5) . . ?
S2 Ru1 Cl1 178.31(5) . . ?
C22 S1 C21 99.8(3) . . ?
C22 S1 Ru1 106.17(19) . . ?
C21 S1 Ru1 110.24(19) . . ?
C24 S2 C23 101.0(3) . . ?
C24 S2 Ru1 110.67(19) . . ?
C23 S2 Ru1 102.86(19) . . ?
C1 N1 C5 117.4(5) . . ?
C1 N1 Ru1 128.0(4) . . ?
C5 N1 Ru1 114.6(4) . . ?
C7 N2 C6 116.7(5) . . ?
C7 N2 Ru1 129.6(4) . . ?
C6 N2 Ru1 113.0(3) . . ?
C13 N3 C12 114.7(6) . . ?
C14 N4 C11 114.8(6) . . ?
C15 N5 C19 116.7(5) . . ?
C15 N5 Ru1 116.8(4) . . ?
C19 N5 Ru1 126.4(4) . . ?
C30 N6 C26 116.1(5) . . ?
N1 C1 C2 122.6(5) . . ?
N1 C1 H1 118.7 . . ?
C2 C1 H1 118.7 . . ?
C3 C2 C1 119.7(6) . . ?
C3 C2 H2 120.1 . . ?
C1 C2 H2 120.1 . . ?
C2 C3 C4 119.2(5) . . ?
C2 C3 H3 120.4 . . ?
C4 C3 H3 120.4 . . ?
C5 C4 C3 118.0(5) . . ?
C5 C4 C12 119.0(5) . . ?
C3 C4 C12 122.7(5) . . ?
N1 C5 C4 122.8(5) . . ?
N1 C5 C6 117.1(5) . . ?
C4 C5 C6 120.1(5) . . ?
N2 C6 C10 122.3(5) . . ?
N2 C6 C5 116.0(5) . . ?
C10 C6 C5 121.6(5) . . ?
N2 C7 C8 124.0(5) . . ?
N2 C7 H7 118.0 . . ?
C8 C7 H7 118.0 . . ?
C9 C8 C7 119.3(5) . . ?
C9 C8 H8 120.4 . . ?
C7 C8 H8 120.4 . . ?
C8 C9 C10 118.8(5) . . ?
C8 C9 H9 120.6 . . ?
C10 C9 H9 120.6 . . ?
C9 C10 C6 118.8(5) . . ?
C9 C10 C11 123.4(5) . . ?
C6 C10 C11 117.8(5) . . ?
N4 C11 C12 121.8(5) . . ?
N4 C11 C10 117.8(6) . . ?
C12 C11 C10 120.4(5) . . ?
N3 C12 C11 121.3(5) . . ?
N3 C12 C4 118.0(5) . . ?
C11 C12 C4 120.5(5) . . ?
N3 C13 C14 123.8(6) . . ?
N3 C13 H13 118.1 . . ?
C14 C13 H13 118.1 . . ?
N4 C14 C13 123.3(6) . . ?
N4 C14 H14 118.3 . . ?
C13 C14 H14 118.3 . . ?
C16 C15 N5 123.9(5) . . ?
C16 C15 H15 118.1 . . ?
N5 C15 H15 118.1 . . ?
C15 C16 C17 119.3(5) . . ?
C15 C16 H16 120.4 . . ?
C17 C16 H16 120.4 . . ?
C18 C17 C16 117.6(5) . . ?
C18 C17 H17 121.2 . . ?
C16 C17 H17 121.2 . . ?
C17 C18 C19 121.6(5) . . ?
C17 C18 H18 119.2 . . ?
C19 C18 H18 119.2 . . ?
N5 C19 C18 120.9(5) . . ?
N5 C19 C20 118.7(5) . . ?
C18 C19 C20 120.2(5) . . ?
C19 C20 C21 111.0(5) . . ?
C19 C20 H20A 109.4 . . ?
C21 C20 H20A 109.4 . . ?
C19 C20 H20B 109.4 . . ?
C21 C20 H20B 109.4 . . ?
H20A C20 H20B 108.0 . . ?
C22 C23 S2 112.8(4) . . ?
C22 C23 H23A 109.0 . . ?
S2 C23 H23A 109.0 . . ?
C22 C23 H23B 109.0 . . ?
S2 C23 H23B 109.0 . . ?
H23A C23 H23B 107.8 . . ?
C23 C22 S1 111.2(4) . . ?
C23 C22 H22A 109.4 . . ?
S1 C22 H22A 109.4 . . ?
C23 C22 H22B 109.4 . . ?
S1 C22 H22B 109.4 . . ?
H22A C22 H22B 108.0 . . ?
C20 C21 S1 111.1(4) . . ?
C20 C21 H21A 109.4 . . ?
S1 C21 H21A 109.4 . . ?
C20 C21 H21B 109.4 . . ?
S1 C21 H21B 109.4 . . ?
H21A C21 H21B 108.0 . . ?
C25 C24 S2 114.1(4) . . ?
C25 C24 H24A 108.7 . . ?
S2 C24 H24A 108.7 . . ?
C25 C24 H24B 108.7 . . ?
S2 C24 H24B 108.7 . . ?
H24A C24 H24B 107.6 . . ?
C26 C25 C24 107.7(5) . . ?
C26 C25 H25A 110.2 . . ?
C24 C25 H25A 110.2 . . ?
C26 C25 H25B 110.2 . . ?
C24 C25 H25B 110.2 . . ?
H25A C25 H25B 108.5 . . ?
N6 C26 C27 123.4(5) . . ?
N6 C26 C25 115.7(5) . . ?
C27 C26 C25 120.5(5) . . ?
C26 C27 C28 119.1(6) . . ?
C26 C27 H27 120.4 . . ?
C28 C27 H27 120.4 . . ?
C29 C28 C27 118.1(6) . . ?
C29 C28 H28 120.9 . . ?
C27 C28 H28 120.9 . . ?
C30 C29 C28 118.7(6) . . ?
C30 C29 H29 120.6 . . ?
C28 C29 H29 120.6 . . ?
N6 C30 C29 124.6(6) . . ?
N6 C30 H30 117.7 . . ?
C29 C30 H30 117.7 . . ?
F2 P1 F5 179.1(3) . . ?
F2 P1 F3 90.5(3) . . ?
F5 P1 F3 90.1(3) . . ?
F2 P1 F4 90.0(2) . . ?
F5 P1 F4 89.2(2) . . ?
F3 P1 F4 89.4(2) . . ?
F2 P1 F1 90.2(3) . . ?
F5 P1 F1 90.5(3) . . ?
F3 P1 F1 90.7(2) . . ?
F4 P1 F1 179.8(2) . . ?
F2 P1 F6 89.7(2) . . ?
F5 P1 F6 89.8(2) . . ?
F3 P1 F6 179.6(2) . . ?
F4 P1 F6 90.97(19) . . ?
F1 P1 F6 89.0(2) . . ?

loop_
_geom_bond_atom_site_label_1
_geom_bond_atom_site_label_2
_geom_bond_distance
_geom_bond_site_symmetry_2
_geom_bond_publ_flag
Ru1 N1 2.074(4) . ?
Ru1 N2 2.113(4) . ?
Ru1 N5 2.131(5) . ?
Ru1 S1 2.3095(14) . ?
Ru1 S2 2.3301(15) . ?
Ru1 Cl1 2.4292(14) . ?
S1 C22 1.820(6) . ?
S1 C21 1.821(5) . ?
S2 C24 1.819(5) . ?
S2 C23 1.825(6) . ?
N1 C1 1.340(7) . ?
N1 C5 1.360(7) . ?
N2 C7 1.322(7) . ?
N2 C6 1.386(7) . ?
N3 C13 1.316(8) . ?
N3 C12 1.386(7) . ?
N4 C14 1.313(8) . ?
N4 C11 1.386(8) . ?
N5 C15 1.364(7) . ?
N5 C19 1.365(7) . ?
N6 C30 1.341(8) . ?
N6 C26 1.346(7) . ?
C1 C2 1.389(7) . ?
C1 H1 0.9300 . ?
C2 C3 1.364(9) . ?
C2 H2 0.9300 . ?
C3 C4 1.395(8) . ?
C3 H3 0.9300 . ?
C4 C5 1.394(7) . ?
C4 C12 1.451(8) . ?
C5 C6 1.429(8) . ?
C6 C10 1.402(8) . ?
C7 C8 1.409(8) . ?
C7 H7 0.9300 . ?
C8 C9 1.367(8) . ?
C8 H8 0.9300 . ?
C9 C10 1.399(8) . ?
C9 H9 0.9300 . ?
C10 C11 1.458(8) . ?
C11 C12 1.390(9) . ?
C13 C14 1.388(10) . ?
C13 H13 0.9300 . ?
C14 H14 0.9300 . ?
C15 C16 1.364(7) . ?
C15 H15 0.9300 . ?
C16 C17 1.384(8) . ?
C16 H16 0.9300 . ?
C17 C18 1.374(8) . ?
C17 H17 0.9300 . ?
C18 C19 1.381(7) . ?
C18 H18 0.9300 . ?
C19 C20 1.508(8) . ?
C20 C21 1.522(8) . ?
C20 H20A 0.9700 . ?
C20 H20B 0.9700 . ?
C23 C22 1.515(8) . ?
C23 H23A 0.9700 . ?
C23 H23B 0.9700 . ?
C22 H22A 0.9700 . ?
C22 H22B 0.9700 . ?
C21 H21A 0.9700 . ?
C21 H21B 0.9700 . ?
C24 C25 1.531(8) . ?
C24 H24A 0.9700 . ?
C24 H24B 0.9700 . ?
C25 C26 1.505(7) . ?
C25 H25A 0.9700 . ?
C25 H25B 0.9700 . ?
C26 C27 1.386(8) . ?
C27 C28 1.391(8) . ?
C27 H27 0.9300 . ?
C28 C29 1.380(8) . ?
C28 H28 0.9300 . ?
C29 C30 1.378(9) . ?
C29 H29 0.9300 . ?
C30 H30 0.9300 . ?
P1 F2 1.580(4) . ?
P1 F5 1.586(4) . ?
P1 F3 1.595(4) . ?
P1 F4 1.598(4) . ?
P1 F1 1.601(4) . ?
P1 F6 1.603(4) . ?
